data_1551918
loop_
_publ_author_name
'Aksakal, Nuray Esra'
'Tanr\?iverdi E\,cik, Esra'
'Kazan, Hasan H\"useyin'
'Yenilmez \,Cift\,ci, G\"on\"ul'
'Yuksel, Fatma'

_publ_section_title
;
 Novel ruthenium(ii) and iridium(iii) BODIPY dyes: insights into their
 application in photodynamic therapy in vitro.
;
_journal_issue 8
_journal_name_full
'Photochemical &amp; photobiological sciences : Official journal of the European Photochemistry Association and the European Society for Photobiology'
_journal_page_first 2012
_journal_page_last 2022
_journal_paper_doi 10.1039/c9pp00201d
_journal_volume 18
_journal_year 2019
_chemical_formula_sum 'C32 H22 Cl2 F12 N6 P2 Ru'
_chemical_formula_weight 952.46
_space_group_crystal_system monoclinic
_space_group_IT_number 14
_space_group_name_Hall '-P 2yn'
_space_group_name_H-M_alt 'P 1 21/n 1'
_symmetry_space_group_name_Hall '-P 2yn'
_symmetry_space_group_name_H-M 'P 1 21/n 1'
_atom_sites_solution_hydrogens geom
_audit_update_record
;
2019-02-20 deposited with the CCDC.    2019-06-27 downloaded from the CCDC.
;
_cell_angle_alpha 90
_cell_angle_beta 94.332(6)
_cell_angle_gamma 90
_cell_formula_units_Z 4
_cell_length_a 11.1241(12)
_cell_length_b 20.936(2)
_cell_length_c 14.7692(19)
_cell_measurement_reflns_used 3780
_cell_measurement_temperature 295.(2)
_cell_measurement_theta_max 20.3407
_cell_measurement_theta_min 2.3806
_cell_volume 3429.8(7)
_computing_cell_refinement 'SAINT V8.34A (Bruker AXS Inc., 2013)'
_computing_data_reduction 'SAINT V8.34A (Bruker AXS Inc., 2013)'
_computing_structure_refinement 'SHELXL-2014 (Sheldrick, 2014)'
_computing_structure_solution 'SHELXS-97 (Sheldrick, 2008)'
_diffrn_ambient_temperature 295.(2)
_diffrn_detector_area_resol_mean 8.3333
_diffrn_measured_fraction_theta_full 0.991
_diffrn_measured_fraction_theta_max 0.991
_diffrn_measurement_device_type 'Bruker APEX-II CCD'
_diffrn_measurement_method '\f and \w scans'
_diffrn_radiation_monochromator multilayer
_diffrn_radiation_type MoK\a
_diffrn_radiation_wavelength 0.71073
_diffrn_reflns_av_R_equivalents 0.0848
_diffrn_reflns_av_unetI/netI 0.1184
_diffrn_reflns_limit_h_max 14
_diffrn_reflns_limit_h_min -14
_diffrn_reflns_limit_k_max 27
_diffrn_reflns_limit_k_min -17
_diffrn_reflns_limit_l_max 15
_diffrn_reflns_limit_l_min -19
_diffrn_reflns_number 33225
_diffrn_reflns_theta_full 28.44
_diffrn_reflns_theta_max 28.44
_diffrn_reflns_theta_min 1.69
_diffrn_source ImuS
_exptl_absorpt_coefficient_mu 0.809
_exptl_absorpt_correction_T_max 0.93
_exptl_absorpt_correction_T_min 0.84
_exptl_absorpt_correction_type multi-scan
_exptl_absorpt_process_details 'SADABS V2014/2 (Bruker AXS Inc.)'
_exptl_crystal_colour purple
_exptl_crystal_density_diffrn 1.845
_exptl_crystal_density_method 'not measured'
_exptl_crystal_description plate
_exptl_crystal_F_000 1888
_exptl_crystal_size_max 0.116
_exptl_crystal_size_mid 0.097
_exptl_crystal_size_min 0.096
_refine_diff_density_max 0.574
_refine_diff_density_min -0.816
_refine_ls_extinction_method none
_refine_ls_goodness_of_fit_ref 1.016
_refine_ls_hydrogen_treatment constr
_refine_ls_matrix_type full
_refine_ls_number_parameters 496
_refine_ls_number_reflns 8560
_refine_ls_number_restraints 0
_refine_ls_restrained_S_all 1.016
_refine_ls_R_factor_all 0.1464
_refine_ls_R_factor_gt 0.0581
_refine_ls_shift/su_max 0.001
_refine_ls_shift/su_mean 0.000
_refine_ls_structure_factor_coef Fsqd
_refine_ls_weighting_details 'w=1/[\s^2^(Fo^2^)+(0.0635P)^2^+1.2456P] where P=(Fo^2^+2Fc^2^)/3'
_refine_ls_weighting_scheme calc
_refine_ls_wR_factor_gt 0.1259
_refine_ls_wR_factor_ref 0.1622
_reflns_number_gt 4293
_reflns_number_total 8560
_reflns_threshold_expression 'I > 2\s(I)'
_cod_data_source_file c9pp00201d2.cif
_cod_data_source_block I_CCDC1
_cod_depositor_comments 'Adding full bibliography for 1551917--1551918.cif.'
_cod_database_code 1551918

loop_
_space_group_symop_operation_xyz
'x, y, z'
'-x+1/2, y+1/2, -z+1/2'
'-x, -y, -z'
'x-1/2, -y-1/2, z-1/2'

loop_
_atom_site_type_symbol
_atom_site_label
_atom_site_fract_x
_atom_site_fract_y
_atom_site_fract_z
_atom_site_U_iso_or_equiv
_atom_site_adp_type
_atom_site_calc_flag
_atom_site_refinement_flags_adp
_atom_site_refinement_flags_posn
_atom_site_occupancy
Ru Ru1 0.41223(3) 0.67127(2) 0.27352(3) 0.03682(15) Uani d . . 1
P P1 0.86902(15) 0.54192(8) 0.17523(11) 0.0587(4) Uani d . . 1
P P2 0.94195(16) 0.78520(10) 0.40309(15) 0.0766(6) Uani d . . 1
N N1 0.2967(3) 0.62808(19) 0.3575(3) 0.0390(10) Uani d . . 1
N N2 0.5333(3) 0.6420(2) 0.3791(3) 0.0394(10) Uani d . . 1
N N3 0.5439(4) 0.7195(2) 0.2096(3) 0.0395(10) Uani d . . 1
N N4 0.4011(3) 0.76148(19) 0.3286(3) 0.0391(10) Uani d . . 1
N N5 0.2770(4) 0.6888(2) 0.1731(3) 0.0437(11) Uani d . . 1
N N6 0.4170(4) 0.5891(2) 0.1973(3) 0.0419(10) Uani d . . 1
Cl Cl1 0.08118(17) 0.54745(10) 0.57580(12) 0.0926(6) Uani d . . 1
Cl Cl2 0.75549(16) 0.57533(10) 0.62904(12) 0.0895(6) Uani d . . 1
F F1 0.9281(5) 0.5134(3) 0.0925(3) 0.142(2) Uani d . . 1
F F2 0.9785(3) 0.51657(18) 0.2402(3) 0.0926(12) Uani d . . 1
F F3 0.8044(5) 0.5672(3) 0.2573(3) 0.1299(18) Uani d . . 1
F F4 0.7578(4) 0.56560(19) 0.1100(3) 0.0990(13) Uani d . . 1
F F5 0.8041(4) 0.47566(19) 0.1854(4) 0.1280(19) Uani d . . 1
F F6 0.9324(4) 0.6070(2) 0.1675(4) 0.1371(19) Uani d . . 1
F F7 1.0593(4) 0.7479(3) 0.4273(5) 0.165(2) Uani d . . 1
F F8 0.9888(8) 0.8161(3) 0.3185(4) 0.192(3) Uani d . . 1
F F9 0.8259(6) 0.8209(4) 0.3859(5) 0.238(4) Uani d . . 1
F F10 0.8938(5) 0.7560(3) 0.4915(4) 0.152(2) Uani d . . 1
F F11 0.8931(5) 0.7279(3) 0.3453(4) 0.147(2) Uani d . . 1
F F12 0.9934(6) 0.8414(2) 0.4633(4) 0.156(2) Uani d . . 1
C C1 0.1771(4) 0.6218(2) 0.3454(4) 0.0475(14) Uani d . . 1
H H1 0.1379 0.6356 0.291 0.057 Uiso calc U R 1
C C2 0.1095(5) 0.5956(3) 0.4108(4) 0.0541(15) Uani d . . 1
H H2 0.0264 0.5918 0.3995 0.065 Uiso calc U R 1
C C3 0.1631(5) 0.5754(3) 0.4915(4) 0.0528(15) Uani d . . 1
C C4 0.2901(5) 0.5792(2) 0.5057(3) 0.0429(13) Uani d . . 1
C C5 0.3560(6) 0.5583(3) 0.5864(4) 0.0620(16) Uani d . . 1
H H5 0.315 0.5405 0.6329 0.074 Uiso calc U R 1
C C6 0.4779(6) 0.5640(3) 0.5968(4) 0.0636(17) Uani d . . 1
H H6 0.5189 0.5499 0.6502 0.076 Uiso calc U R 1
C C7 0.5442(5) 0.5911(2) 0.5273(4) 0.0465(14) Uani d . . 1
C C8 0.6697(5) 0.5994(3) 0.5333(4) 0.0527(15) Uani d . . 1
C C9 0.7225(5) 0.6279(3) 0.4650(4) 0.0558(15) Uani d . . 1
H H9 0.8057 0.6333 0.4684 0.067 Uiso calc U R 1
C C10 0.6516(4) 0.6494(3) 0.3886(4) 0.0498(14) Uani d . . 1
H H10 0.6894 0.6698 0.3426 0.06 Uiso calc U R 1
C C11 0.4796(4) 0.6129(2) 0.4481(3) 0.0360(12) Uani d . . 1
C C12 0.3523(4) 0.6061(2) 0.4376(3) 0.0379(12) Uani d . . 1
C C13 0.6206(5) 0.6926(3) 0.1555(4) 0.0565(15) Uani d . . 1
H H13 0.6061 0.6511 0.1351 0.068 Uiso calc U R 1
C C14 0.7207(5) 0.7245(3) 0.1290(4) 0.0635(17) Uani d . . 1
H H14 0.7739 0.7043 0.0927 0.076 Uiso calc U R 1
C C15 0.7405(6) 0.7855(3) 0.1563(4) 0.0669(18) Uani d . . 1
H H15 0.8075 0.8077 0.1392 0.08 Uiso calc U R 1
C C16 0.6603(5) 0.8140(3) 0.2097(4) 0.0583(16) Uani d . . 1
H H16 0.6716 0.8562 0.2279 0.07 Uiso calc U R 1
C C17 0.5634(4) 0.7802(3) 0.2363(3) 0.0418(13) Uani d . . 1
C C18 0.4780(4) 0.8052(3) 0.2971(3) 0.0419(13) Uani d . . 1
C C19 0.4708(5) 0.8689(3) 0.3210(4) 0.0569(15) Uani d . . 1
H H19 0.5237 0.8983 0.2985 0.068 Uiso calc U R 1
C C20 0.3855(6) 0.8890(3) 0.3777(4) 0.0642(17) Uani d . . 1
H H20 0.381 0.9316 0.395 0.077 Uiso calc U R 1
C C21 0.3083(5) 0.8448(3) 0.4077(4) 0.0591(16) Uani d . . 1
H H21 0.2481 0.8574 0.4443 0.071 Uiso calc U R 1
C C22 0.3189(5) 0.7816(3) 0.3841(4) 0.0515(15) Uani d . . 1
H H22 0.2674 0.7518 0.4074 0.062 Uiso calc U R 1
C C23 0.2059(5) 0.7403(3) 0.1676(4) 0.0575(16) Uani d . . 1
H H23 0.2233 0.7739 0.2076 0.069 Uiso calc U R 1
C C24 0.1090(5) 0.7455(3) 0.1060(5) 0.0700(19) Uani d . . 1
H H24 0.0596 0.7814 0.1053 0.084 Uiso calc U R 1
C C25 0.0859(6) 0.6974(4) 0.0456(5) 0.075(2) Uani d . . 1
H H25 0.0209 0.7004 0.0024 0.09 Uiso calc U R 1
C C26 0.1580(5) 0.6447(3) 0.0483(4) 0.0662(18) Uani d . . 1
H H26 0.1431 0.612 0.0062 0.079 Uiso calc U R 1
C C27 0.2537(4) 0.6398(3) 0.1139(3) 0.0441(13) Uani d . . 1
C C28 0.3334(5) 0.5856(3) 0.1253(3) 0.0435(13) Uani d . . 1
C C29 0.3289(5) 0.5328(3) 0.0681(4) 0.0601(16) Uani d . . 1
H H29 0.2708 0.5306 0.0195 0.072 Uiso calc U R 1
C C30 0.4091(6) 0.4847(3) 0.0833(4) 0.0696(18) Uani d . . 1
H H30 0.4067 0.4494 0.0448 0.083 Uiso calc U R 1
C C31 0.4948(5) 0.4880(3) 0.1563(4) 0.0607(16) Uani d . . 1
H H31 0.5499 0.4551 0.1682 0.073 Uiso calc U R 1
C C32 0.4960(5) 0.5411(3) 0.2104(4) 0.0500(14) Uani d . . 1
H H32 0.5545 0.544 0.2587 0.06 Uiso calc U R 1

loop_
_atom_site_aniso_label
_atom_site_aniso_U_11
_atom_site_aniso_U_22
_atom_site_aniso_U_33
_atom_site_aniso_U_12
_atom_site_aniso_U_13
_atom_site_aniso_U_23
Ru1 0.0384(2) 0.0354(3) 0.0363(2) -0.00324(19) 0.00009(16) 0.0007(2)
P1 0.0670(10) 0.0462(11) 0.0629(11) 0.0031(8) 0.0042(8) -0.0043(8)
P2 0.0590(11) 0.0789(15) 0.0916(15) -0.0017(10) 0.0048(10) -0.0181(12)
N1 0.040(2) 0.036(3) 0.040(2) -0.0025(19) -0.0024(18) 0.0009(19)
N2 0.039(2) 0.039(3) 0.040(2) -0.0031(19) 0.0048(19) -0.005(2)
N3 0.044(2) 0.041(3) 0.035(2) -0.002(2) 0.0070(18) 0.000(2)
N4 0.036(2) 0.036(3) 0.045(3) -0.002(2) 0.0016(19) -0.002(2)
N5 0.044(2) 0.041(3) 0.045(3) -0.003(2) -0.003(2) 0.013(2)
N6 0.047(2) 0.038(3) 0.040(2) -0.004(2) 0.002(2) 0.003(2)
Cl1 0.0965(13) 0.1160(16) 0.0685(11) -0.0526(12) 0.0273(10) -0.0002(11)
Cl2 0.0835(12) 0.1097(15) 0.0702(11) 0.0177(11) -0.0279(9) 0.0105(11)
F1 0.150(4) 0.192(5) 0.084(3) 0.083(4) 0.018(3) -0.023(3)
F2 0.085(3) 0.088(3) 0.100(3) 0.008(2) -0.027(2) -0.010(2)
F3 0.148(4) 0.156(5) 0.090(3) 0.052(4) 0.033(3) -0.013(3)
F4 0.111(3) 0.084(3) 0.098(3) 0.033(2) -0.017(3) 0.000(2)
F5 0.095(3) 0.071(3) 0.212(6) -0.015(2) -0.031(3) 0.032(3)
F6 0.114(4) 0.072(3) 0.223(6) -0.022(3) 0.002(4) 0.031(3)
F7 0.084(3) 0.168(5) 0.240(7) 0.045(3) 0.002(4) -0.043(5)
F8 0.317(9) 0.158(5) 0.108(4) -0.084(6) 0.067(5) -0.009(4)
F9 0.165(6) 0.380(11) 0.159(6) 0.165(7) -0.047(5) -0.051(6)
F10 0.167(5) 0.163(5) 0.131(4) -0.063(4) 0.051(4) -0.007(4)
F11 0.158(5) 0.144(5) 0.140(4) -0.070(4) 0.010(4) -0.061(4)
F12 0.250(7) 0.089(4) 0.122(4) -0.039(4) -0.026(4) -0.014(3)
C1 0.044(3) 0.047(4) 0.051(3) -0.006(3) -0.002(3) 0.003(3)
C2 0.044(3) 0.050(4) 0.069(4) -0.015(3) 0.013(3) -0.002(3)
C3 0.065(4) 0.047(4) 0.049(4) -0.021(3) 0.018(3) -0.003(3)
C4 0.053(3) 0.039(3) 0.038(3) -0.008(3) 0.007(2) 0.001(2)
C5 0.081(5) 0.056(4) 0.051(4) -0.009(3) 0.014(3) 0.013(3)
C6 0.079(5) 0.062(4) 0.048(4) 0.003(3) -0.009(3) 0.009(3)
C7 0.058(4) 0.038(3) 0.042(3) -0.001(3) -0.005(3) -0.005(3)
C8 0.059(4) 0.047(4) 0.050(4) 0.014(3) -0.007(3) -0.007(3)
C9 0.042(3) 0.056(4) 0.067(4) 0.006(3) -0.007(3) -0.003(3)
C10 0.041(3) 0.064(4) 0.044(3) -0.003(3) -0.001(2) 0.001(3)
C11 0.045(3) 0.029(3) 0.034(3) -0.003(2) 0.002(2) -0.006(2)
C12 0.051(3) 0.025(3) 0.037(3) -0.008(2) 0.000(2) -0.004(2)
C13 0.066(4) 0.050(4) 0.054(4) -0.003(3) 0.007(3) -0.001(3)
C14 0.066(4) 0.066(5) 0.061(4) -0.002(3) 0.026(3) 0.008(3)
C15 0.071(4) 0.052(5) 0.081(5) -0.008(3) 0.025(4) 0.016(4)
C16 0.055(4) 0.048(4) 0.072(4) -0.016(3) 0.009(3) 0.007(3)
C17 0.046(3) 0.036(3) 0.043(3) -0.005(2) -0.001(2) 0.002(2)
C18 0.044(3) 0.035(3) 0.046(3) -0.004(2) -0.002(2) 0.000(3)
C19 0.057(4) 0.040(4) 0.073(4) -0.009(3) 0.006(3) 0.000(3)
C20 0.069(4) 0.042(4) 0.082(5) 0.006(3) 0.005(4) -0.008(3)
C21 0.059(4) 0.053(4) 0.066(4) 0.018(3) 0.009(3) -0.009(3)
C22 0.046(3) 0.050(4) 0.059(4) 0.006(3) 0.002(3) -0.005(3)
C23 0.063(4) 0.042(4) 0.065(4) 0.002(3) -0.014(3) 0.008(3)
C24 0.054(4) 0.063(5) 0.090(5) 0.004(3) -0.014(3) 0.033(4)
C25 0.054(4) 0.092(6) 0.073(5) -0.013(4) -0.030(3) 0.017(4)
C26 0.056(4) 0.089(5) 0.051(4) -0.008(4) -0.013(3) -0.001(3)
C27 0.046(3) 0.045(4) 0.040(3) -0.014(3) -0.003(2) 0.001(3)
C28 0.050(3) 0.041(4) 0.039(3) -0.010(3) 0.004(2) 0.001(3)
C29 0.067(4) 0.055(4) 0.057(4) -0.015(3) 0.000(3) -0.011(3)
C30 0.094(5) 0.052(4) 0.065(4) -0.016(4) 0.018(4) -0.019(3)
C31 0.072(4) 0.040(4) 0.071(4) 0.001(3) 0.016(3) -0.003(3)
C32 0.057(3) 0.047(4) 0.046(3) 0.000(3) 0.001(3) -0.007(3)

loop_
_atom_type_symbol
_atom_type_description
_atom_type_scat_dispersion_real
_atom_type_scat_dispersion_imag
_atom_type_scat_source
C C 0.0033 0.0016 'International Tables Vol C Tables 4.2.6.8 and 6.1.1.4'
H H 0.0000 0.0000 'International Tables Vol C Tables 4.2.6.8 and 6.1.1.4'
Cl Cl 0.1484 0.1585 'International Tables Vol C Tables 4.2.6.8 and 6.1.1.4'
F F 0.0171 0.0103 'International Tables Vol C Tables 4.2.6.8 and 6.1.1.4'
N N 0.0061 0.0033 'International Tables Vol C Tables 4.2.6.8 and 6.1.1.4'
P P 0.1023 0.0942 'International Tables Vol C Tables 4.2.6.8 and 6.1.1.4'
Ru Ru -1.2594 0.8363 'International Tables Vol C Tables 4.2.6.8 and 6.1.1.4'

loop_
_geom_angle_atom_site_label_1
_geom_angle_atom_site_label_2
_geom_angle_atom_site_label_3
_geom_angle
N6 Ru1 N1 90.32(16)
N6 Ru1 N4 170.04(16)
N1 Ru1 N4 96.06(16)
N6 Ru1 N5 78.62(17)
N1 Ru1 N5 93.22(15)
N4 Ru1 N5 93.35(16)
N6 Ru1 N3 96.30(16)
N1 Ru1 N3 170.25(15)
N4 Ru1 N3 78.40(17)
N5 Ru1 N3 95.10(16)
N6 Ru1 N2 97.03(16)
N1 Ru1 N2 79.46(15)
N4 Ru1 N2 91.67(15)
N5 Ru1 N2 171.53(16)
N3 Ru1 N2 92.58(15)
F6 P1 F3 89.9(3)
F6 P1 F1 93.3(3)
F3 P1 F1 176.6(3)
F6 P1 F5 178.8(3)
F3 P1 F5 89.1(3)
F1 P1 F5 87.7(3)
F6 P1 F2 90.3(2)
F3 P1 F2 91.2(2)
F1 P1 F2 89.8(2)
F5 P1 F2 89.1(2)
F6 P1 F4 91.1(3)
F3 P1 F4 88.9(3)
F1 P1 F4 90.0(2)
F5 P1 F4 89.5(2)
F2 P1 F4 178.6(2)
F9 P2 F8 89.6(5)
F9 P2 F7 176.2(4)
F8 P2 F7 93.9(4)
F9 P2 F11 91.8(4)
F8 P2 F11 90.3(3)
F7 P2 F11 89.5(3)
F9 P2 F12 89.7(4)
F8 P2 F12 90.8(3)
F7 P2 F12 89.0(3)
F11 P2 F12 178.2(4)
F9 P2 F10 89.5(4)
F8 P2 F10 177.9(3)
F7 P2 F10 86.9(4)
F11 P2 F10 91.7(3)
F12 P2 F10 87.3(3)
C1 N1 C12 117.5(4)
C1 N1 Ru1 128.5(3)
C12 N1 Ru1 113.9(3)
C10 N2 C11 117.5(4)
C10 N2 Ru1 129.1(4)
C11 N2 Ru1 113.4(3)
C13 N3 C17 118.5(5)
C13 N3 Ru1 125.1(4)
C17 N3 Ru1 115.6(3)
C22 N4 C18 118.3(5)
C22 N4 Ru1 126.3(4)
C18 N4 Ru1 115.0(3)
C23 N5 C27 119.1(4)
C23 N5 Ru1 125.7(4)
C27 N5 Ru1 114.9(3)
C32 N6 C28 118.3(4)
C32 N6 Ru1 126.2(3)
C28 N6 Ru1 115.4(3)
N1 C1 C2 122.3(5)
N1 C1 H1 118.9
C2 C1 H1 118.9
C3 C2 C1 120.7(5)
C3 C2 H2 119.6
C1 C2 H2 119.6
C2 C3 C4 118.7(5)
C2 C3 Cl1 121.7(4)
C4 C3 Cl1 119.6(5)
C12 C4 C3 117.6(5)
C12 C4 C5 118.7(5)
C3 C4 C5 123.6(5)
C6 C5 C4 121.0(5)
C6 C5 H5 119.5
C4 C5 H5 119.5
C5 C6 C7 121.3(5)
C5 C6 H6 119.3
C7 C6 H6 119.3
C11 C7 C8 117.2(5)
C11 C7 C6 118.0(5)
C8 C7 C6 124.8(5)
C9 C8 C7 119.7(5)
C9 C8 Cl2 120.0(5)
C7 C8 Cl2 120.2(5)
C8 C9 C10 119.7(5)
C8 C9 H9 120.1
C10 C9 H9 120.1
N2 C10 C9 122.9(5)
N2 C10 H10 118.5
C9 C10 H10 118.5
N2 C11 C7 122.9(5)
N2 C11 C12 117.0(4)
C7 C11 C12 120.1(5)
N1 C12 C4 123.1(5)
N1 C12 C11 116.2(4)
C4 C12 C11 120.7(5)
N3 C13 C14 122.1(6)
N3 C13 H13 119.0
C14 C13 H13 119.0
C15 C14 C13 119.3(6)
C15 C14 H14 120.4
C13 C14 H14 120.4
C14 C15 C16 119.0(6)
C14 C15 H15 120.5
C16 C15 H15 120.5
C17 C16 C15 119.9(6)
C17 C16 H16 120.0
C15 C16 H16 120.0
N3 C17 C16 121.2(5)
N3 C17 C18 115.1(4)
C16 C17 C18 123.7(5)
N4 C18 C19 120.8(5)
N4 C18 C17 115.3(5)
C19 C18 C17 123.9(5)
C20 C19 C18 120.4(6)
C20 C19 H19 119.8
C18 C19 H19 119.8
C21 C20 C19 118.1(6)
C21 C20 H20 121.0
C19 C20 H20 121.0
C20 C21 C22 120.3(6)
C20 C21 H21 119.9
C22 C21 H21 119.9
N4 C22 C21 122.2(5)
N4 C22 H22 118.9
C21 C22 H22 118.9
N5 C23 C24 122.7(6)
N5 C23 H23 118.6
C24 C23 H23 118.6
C25 C24 C23 118.7(6)
C25 C24 H24 120.7
C23 C24 H24 120.7
C24 C25 C26 120.1(5)
C24 C25 H25 120.0
C26 C25 H25 120.0
C25 C26 C27 119.8(6)
C25 C26 H26 120.1
C27 C26 H26 120.1
N5 C27 C26 119.5(5)
N5 C27 C28 115.7(4)
C26 C27 C28 124.8(5)
N6 C28 C29 120.7(5)
N6 C28 C27 115.2(5)
C29 C28 C27 124.1(5)
C30 C29 C28 119.9(6)
C30 C29 H29 120.1
C28 C29 H29 120.1
C29 C30 C31 119.8(6)
C29 C30 H30 120.1
C31 C30 H30 120.1
C32 C31 C30 118.1(6)
C32 C31 H31 120.9
C30 C31 H31 120.9
N6 C32 C31 123.2(5)
N6 C32 H32 118.4
C31 C32 H32 118.4

loop_
_geom_bond_atom_site_label_1
_geom_bond_atom_site_label_2
_geom_bond_distance
Ru1 N6 2.059(4)
Ru1 N1 2.061(4)
Ru1 N4 2.064(4)
Ru1 N5 2.064(4)
Ru1 N3 2.065(4)
Ru1 N2 2.075(4)
P1 F6 1.542(4)
P1 F3 1.549(4)
P1 F1 1.550(4)
P1 F5 1.576(4)
P1 F2 1.584(4)
P1 F4 1.589(4)
P2 F9 1.498(5)
P2 F8 1.533(6)
P2 F7 1.541(5)
P2 F11 1.547(5)
P2 F12 1.559(5)
P2 F10 1.572(5)
N1 C1 1.336(6)
N1 C12 1.372(6)
N2 C10 1.321(6)
N2 C11 1.363(6)
N3 C13 1.337(7)
N3 C17 1.343(6)
N4 C22 1.340(6)
N4 C18 1.359(6)
N5 C23 1.336(6)
N5 C27 1.359(6)
N6 C32 1.340(6)
N6 C28 1.360(6)
Cl1 C3 1.702(5)
Cl2 C8 1.720(5)
C1 C2 1.382(7)
C1 H1 0.93
C2 C3 1.359(7)
C2 H2 0.93
C3 C4 1.415(7)
C4 C12 1.383(7)
C4 C5 1.421(7)
C5 C6 1.358(8)
C5 H5 0.93
C6 C7 1.426(8)
C6 H6 0.93
C7 C11 1.403(6)
C7 C8 1.404(7)
C8 C9 1.345(8)
C9 C10 1.401(7)
C9 H9 0.93
C10 H10 0.93
C11 C12 1.420(6)
C13 C14 1.380(8)
C13 H13 0.93
C14 C15 1.352(8)
C14 H14 0.93
C15 C16 1.371(8)
C15 H15 0.93
C16 C17 1.372(7)
C16 H16 0.93
C17 C18 1.453(7)
C18 C19 1.384(7)
C19 C20 1.378(8)
C19 H19 0.93
C20 C21 1.359(8)
C20 H20 0.93
C21 C22 1.377(8)
C21 H21 0.93
C22 H22 0.93
C23 C24 1.362(7)
C23 H23 0.93
C24 C25 1.356(9)
C24 H24 0.93
C25 C26 1.363(9)
C25 H25 0.93
C26 C27 1.388(7)
C26 H26 0.93
C27 C28 1.443(7)
C28 C29 1.389(7)
C29 C30 1.353(8)
C29 H29 0.93
C30 C31 1.386(8)
C30 H30 0.93
C31 C32 1.369(7)
C31 H31 0.93
C32 H32 0.93

loop_
_geom_torsion_atom_site_label_1
_geom_torsion_atom_site_label_2
_geom_torsion_atom_site_label_3
_geom_torsion_atom_site_label_4
_geom_torsion
C12 N1 C1 C2 1.3(7)
Ru1 N1 C1 C2 -175.2(4)
N1 C1 C2 C3 0.6(9)
C1 C2 C3 C4 -2.7(9)
C1 C2 C3 Cl1 176.0(4)
C2 C3 C4 C12 3.0(8)
Cl1 C3 C4 C12 -175.8(4)
C2 C3 C4 C5 -178.7(5)
Cl1 C3 C4 C5 2.5(8)
C12 C4 C5 C6 -0.7(8)
C3 C4 C5 C6 -179.0(6)
C4 C5 C6 C7 0.2(9)
C5 C6 C7 C11 1.1(8)
C5 C6 C7 C8 179.0(6)
C11 C7 C8 C9 0.6(8)
C6 C7 C8 C9 -177.3(6)
C11 C7 C8 Cl2 178.8(4)
C6 C7 C8 Cl2 0.8(8)
C7 C8 C9 C10 0.4(8)
Cl2 C8 C9 C10 -177.8(4)
C11 N2 C10 C9 1.0(8)
Ru1 N2 C10 C9 178.9(4)
C8 C9 C10 N2 -1.3(9)
C10 N2 C11 C7 0.1(7)
Ru1 N2 C11 C7 -178.1(4)
C10 N2 C11 C12 179.1(5)
Ru1 N2 C11 C12 0.9(5)
C8 C7 C11 N2 -0.9(7)
C6 C7 C11 N2 177.2(5)
C8 C7 C11 C12 -179.8(5)
C6 C7 C11 C12 -1.8(7)
C1 N1 C12 C4 -1.0(7)
Ru1 N1 C12 C4 176.0(4)
C1 N1 C12 C11 179.4(4)
Ru1 N1 C12 C11 -3.6(5)
C3 C4 C12 N1 -1.2(8)
C5 C4 C12 N1 -179.6(5)
C3 C4 C12 C11 178.4(5)
C5 C4 C12 C11 0.0(7)
N2 C11 C12 N1 1.8(6)
C7 C11 C12 N1 -179.1(4)
N2 C11 C12 C4 -177.8(4)
C7 C11 C12 C4 1.2(7)
C17 N3 C13 C14 2.2(8)
Ru1 N3 C13 C14 -167.2(4)
N3 C13 C14 C15 -1.9(9)
C13 C14 C15 C16 -0.1(9)
C14 C15 C16 C17 1.5(9)
C13 N3 C17 C16 -0.7(7)
Ru1 N3 C17 C16 169.7(4)
C13 N3 C17 C18 -178.3(4)
Ru1 N3 C17 C18 -7.8(5)
C15 C16 C17 N3 -1.2(8)
C15 C16 C17 C18 176.2(5)
C22 N4 C18 C19 -0.7(7)
Ru1 N4 C18 C19 172.9(4)
C22 N4 C18 C17 -179.1(4)
Ru1 N4 C18 C17 -5.5(5)
N3 C17 C18 N4 8.8(6)
C16 C17 C18 N4 -168.7(5)
N3 C17 C18 C19 -169.5(5)
C16 C17 C18 C19 13.0(8)
N4 C18 C19 C20 0.5(8)
C17 C18 C19 C20 178.7(5)
C18 C19 C20 C21 -1.2(9)
C19 C20 C21 C22 2.3(9)
C18 N4 C22 C21 1.9(7)
Ru1 N4 C22 C21 -171.0(4)
C20 C21 C22 N4 -2.7(8)
C27 N5 C23 C24 1.3(8)
Ru1 N5 C23 C24 -171.9(4)
N5 C23 C24 C25 -2.3(9)
C23 C24 C25 C26 1.0(10)
C24 C25 C26 C27 1.2(10)
C23 N5 C27 C26 0.9(8)
Ru1 N5 C27 C26 174.8(4)
C23 N5 C27 C28 -179.0(5)
Ru1 N5 C27 C28 -5.1(6)
C25 C26 C27 N5 -2.2(9)
C25 C26 C27 C28 177.8(6)
C32 N6 C28 C29 1.3(7)
Ru1 N6 C28 C29 179.1(4)
C32 N6 C28 C27 -178.3(5)
Ru1 N6 C28 C27 -0.4(6)
N5 C27 C28 N6 3.7(7)
C26 C27 C28 N6 -176.3(5)
N5 C27 C28 C29 -175.8(5)
C26 C27 C28 C29 4.2(9)
N6 C28 C29 C30 -0.7(8)
C27 C28 C29 C30 178.7(5)
C28 C29 C30 C31 0.5(9)
C29 C30 C31 C32 -0.9(9)
C28 N6 C32 C31 -1.7(8)
Ru1 N6 C32 C31 -179.3(4)
C30 C31 C32 N6 1.5(9)
